data_7028251
loop_
_publ_author_name
'Kaaz, M.'
'Bender, J.'
'F\"orster, D'
'Frey, W.'
'Nieger, M.'
'Gudat, D.'

_publ_section_title
;
 Phosphines with N-heterocyclic boranyl substituents.
;
_journal_issue 2
_journal_name_full 'Dalton transactions (Cambridge, England : 2003)'
_journal_page_first 680
_journal_page_last 689
_journal_paper_doi 10.1039/c3dt52441h
_journal_volume 43
_journal_year 2014
_chemical_formula_moiety 'C32 H42 B N2 P'
_chemical_formula_sum 'C32 H42 B N2 P'
_chemical_formula_weight 496.46
_chemical_name_systematic
; 
1,3-bis(2,6-diisopropylphenyl)-2-(phenylphosphanyl)-1,3,2-diazaborolene
;
_space_group_IT_number 19
_symmetry_cell_setting orthorhombic
_symmetry_space_group_name_Hall 'P 2ac 2ab'
_symmetry_space_group_name_H-M 'P 21 21 21'
_atom_sites_solution_hydrogens geom
_atom_sites_solution_primary direct
_atom_sites_solution_secondary difmap
_audit_creation_method SHELXL-97
_cell_angle_alpha 90.00
_cell_angle_beta 90.00
_cell_angle_gamma 90.00
_cell_formula_units_Z 4
_cell_length_a 12.0947(13)
_cell_length_b 13.6131(12)
_cell_length_c 17.9876(14)
_cell_measurement_temperature 100(2)
_cell_volume 2961.6(5)
_computing_cell_refinement 'Bruker ApexII Software-Suite, 2008'
_computing_data_collection 'Bruker ApexII Software-Suite, 2008'
_computing_data_reduction 'Bruker ApexII Software-Suite, 2008'
_computing_molecular_graphics 'SHELXS-plus, XP (Sheldrick, 1991)'
_computing_publication_material SHELXL-97
_computing_structure_refinement 'SHELXL-97 (Sheldrick, 1997)'
_computing_structure_solution 'SHELXS-97 (Sheldrick, 1990)'
_diffrn_ambient_temperature 100(2)
_diffrn_measured_fraction_theta_full 1.000
_diffrn_measured_fraction_theta_max 1.000
_diffrn_measurement_device_type 'Bruker Kappa ApexII Duo'
_diffrn_measurement_method 'omega and phi scans'
_diffrn_radiation_monochromator triumph
_diffrn_radiation_source 'fine-focus sealed tube'
_diffrn_radiation_type MoK\a
_diffrn_radiation_wavelength 0.71073
_diffrn_reflns_av_R_equivalents 0.0604
_diffrn_reflns_av_sigmaI/netI 0.0736
_diffrn_reflns_limit_h_max 14
_diffrn_reflns_limit_h_min -12
_diffrn_reflns_limit_k_max 16
_diffrn_reflns_limit_k_min -16
_diffrn_reflns_limit_l_max 19
_diffrn_reflns_limit_l_min -21
_diffrn_reflns_number 20575
_diffrn_reflns_theta_full 25.35
_diffrn_reflns_theta_max 25.35
_diffrn_reflns_theta_min 1.88
_exptl_absorpt_coefficient_mu 0.115
_exptl_absorpt_correction_T_max 0.7451
_exptl_absorpt_correction_T_min 0.7129
_exptl_absorpt_correction_type multi-scan
_exptl_absorpt_process_details 'Blessing, 1995'
_exptl_crystal_colour colourless
_exptl_crystal_density_diffrn 1.113
_exptl_crystal_density_meas ?
_exptl_crystal_density_method 'not measured'
_exptl_crystal_description block
_exptl_crystal_F_000 1072
_exptl_crystal_size_max 0.27
_exptl_crystal_size_mid 0.13
_exptl_crystal_size_min 0.10
_refine_diff_density_max 0.237
_refine_diff_density_min -0.222
_refine_diff_density_rms 0.043
_refine_ls_abs_structure_details 'Flack H D (1983), Acta Cryst. A39, 876-881'
_refine_ls_abs_structure_Flack 0.06(11)
_refine_ls_extinction_method none
_refine_ls_goodness_of_fit_ref 1.012
_refine_ls_hydrogen_treatment mixed
_refine_ls_matrix_type full
_refine_ls_number_parameters 327
_refine_ls_number_reflns 5423
_refine_ls_number_restraints 13
_refine_ls_restrained_S_all 1.068
_refine_ls_R_factor_all 0.0770
_refine_ls_R_factor_gt 0.0462
_refine_ls_shift/su_max 0.001
_refine_ls_shift/su_mean 0.000
_refine_ls_structure_factor_coef Fsqd
_refine_ls_weighting_details 'calc w=1/[\s^2^(Fo^2^)+(0.0361P)^2^+0.3887P] where P=(Fo^2^+2Fc^2^)/3'
_refine_ls_weighting_scheme calc
_refine_ls_wR_factor_gt 0.0815
_refine_ls_wR_factor_ref 0.0910
_reflns_number_gt 4111
_reflns_number_total 5423
_reflns_threshold_expression >2sigma(I)
_cod_data_source_file c3dt52441h.txt
_cod_data_source_block gud140
_cod_depositor_comments
;
The following automatic conversions were performed:

'_exptl_crystal_density_meas' value 'none' was changed to '?' - the
value is perceived as not measured.

Automatic conversion script
Id: cif_fix_values 3008 2015-01-20 13:52:24Z robertas 
;
_cod_database_code 7028251

loop_
_symmetry_equiv_pos_as_xyz
'x, y, z'
'-x+1/2, -y, z+1/2'
'-x, y+1/2, -z+1/2'
'x+1/2, -y+1/2, -z'

loop_
_atom_site_label
_atom_site_type_symbol
_atom_site_fract_x
_atom_site_fract_y
_atom_site_fract_z
_atom_site_U_iso_or_equiv
_atom_site_adp_type
_atom_site_occupancy
_atom_site_symmetry_multiplicity
_atom_site_calc_flag
_atom_site_refinement_flags
_atom_site_disorder_assembly
_atom_site_disorder_group
P1 P 0.72885(6) 0.72160(5) 0.63585(4) 0.02445(18) Uani 1 1 d . . .
H1 H 0.680(2) 0.7813(19) 0.6849(13) 0.037 Uiso 1 1 d . . .
B1 B 0.8134(3) 0.6522(2) 0.71023(15) 0.0171(7) Uani 1 1 d . . .
N2 N 0.77869(18) 0.63066(13) 0.78423(10) 0.0163(5) Uani 1 1 d . . .
C3 C 0.8570(2) 0.56821(18) 0.81628(14) 0.0196(6) Uani 1 1 d . . .
H3 H 0.8538 0.5428 0.8654 0.024 Uiso 1 1 calc R . .
C4 C 0.9370(2) 0.54979(19) 0.76712(13) 0.0206(6) Uani 1 1 d . . .
H4 H 0.9997 0.5094 0.7758 0.025 Uiso 1 1 calc R . .
N5 N 0.91367(18) 0.59963(14) 0.70057(10) 0.0161(5) Uani 1 1 d . . .
C6 C 0.9764(2) 0.58610(17) 0.63396(14) 0.0181(6) Uani 1 1 d . . .
C7 C 1.0741(2) 0.63831(17) 0.62340(14) 0.0206(6) Uani 1 1 d . . .
C8 C 1.1291(2) 0.6271(2) 0.55599(14) 0.0266(7) Uani 1 1 d . . .
H8 H 1.1959 0.6620 0.5474 0.032 Uiso 1 1 calc R . .
C9 C 1.0877(2) 0.56598(19) 0.50162(15) 0.0274(7) Uani 1 1 d . . .
H9 H 1.1253 0.5604 0.4554 0.033 Uiso 1 1 calc R . .
C10 C 0.9932(2) 0.51333(19) 0.51349(14) 0.0248(7) Uani 1 1 d . . .
H10 H 0.9669 0.4706 0.4757 0.030 Uiso 1 1 calc R . .
C11 C 0.9346(2) 0.52107(18) 0.58005(14) 0.0188(6) Uani 1 1 d . . .
C12 C 0.8340(2) 0.45796(19) 0.59384(14) 0.0253(7) Uani 1 1 d . . .
H12 H 0.7942 0.4855 0.6379 0.030 Uiso 1 1 calc R . .
C13 C 0.7536(3) 0.4577(2) 0.52855(16) 0.0394(8) Uani 1 1 d . . .
H13A H 0.6897 0.4163 0.5406 0.059 Uiso 1 1 calc R . .
H13B H 0.7907 0.4316 0.4843 0.059 Uiso 1 1 calc R . .
H13C H 0.7286 0.5249 0.5187 0.059 Uiso 1 1 calc R . .
C14 C 0.8693(3) 0.3528(2) 0.61312(17) 0.0416(8) Uani 1 1 d . . .
H14A H 0.8035 0.3125 0.6222 0.062 Uiso 1 1 calc R . .
H14B H 0.9155 0.3536 0.6579 0.062 Uiso 1 1 calc R . .
H14C H 0.9115 0.3250 0.5716 0.062 Uiso 1 1 calc R . .
C15 C 1.1211(2) 0.70588(19) 0.68320(15) 0.0267(7) Uani 1 1 d . . .
H15 H 1.0629 0.7153 0.7220 0.032 Uiso 1 1 calc R . .
C16 C 1.1523(3) 0.8067(2) 0.65316(18) 0.0440(9) Uani 1 1 d . . .
H16A H 1.1807 0.8475 0.6938 0.066 Uiso 1 1 calc R . .
H16B H 1.0868 0.8380 0.6315 0.066 Uiso 1 1 calc R . .
H16C H 1.2093 0.7995 0.6149 0.066 Uiso 1 1 calc R . .
C17 C 1.2211(3) 0.6586(2) 0.72042(17) 0.0425(8) Uani 1 1 d . . .
H17A H 1.2491 0.7022 0.7594 0.064 Uiso 1 1 calc R . .
H17B H 1.2790 0.6475 0.6833 0.064 Uiso 1 1 calc R . .
H17C H 1.1993 0.5957 0.7425 0.064 Uiso 1 1 calc R . .
C18 C 0.6768(2) 0.65636(18) 0.81951(13) 0.0168(6) Uani 1 1 d . . .
C19 C 0.6721(2) 0.73960(17) 0.86480(14) 0.0197(6) Uani 1 1 d D A .
C20 C 0.5702(3) 0.7660(2) 0.89421(13) 0.0265(7) Uani 1 1 d . . .
H20 H 0.5650 0.8224 0.9251 0.032 Uiso 1 1 calc R . .
C21 C 0.4766(2) 0.7119(2) 0.87941(14) 0.0277(7) Uani 1 1 d . . .
H21 H 0.4071 0.7325 0.8986 0.033 Uiso 1 1 calc R . .
C22 C 0.4833(2) 0.6280(2) 0.83674(14) 0.0258(7) Uani 1 1 d . . .
H22 H 0.4184 0.5905 0.8276 0.031 Uiso 1 1 calc R . .
C23 C 0.5834(2) 0.59737(18) 0.80689(13) 0.0198(6) Uani 1 1 d . . .
C24 C 0.5893(2) 0.50292(18) 0.76177(14) 0.0246(7) Uani 1 1 d . . .
H24 H 0.6690 0.4901 0.7508 0.029 Uiso 1 1 calc R . .
C25 C 0.5457(3) 0.41493(19) 0.80470(16) 0.0386(8) Uani 1 1 d . . .
H25A H 0.5521 0.3558 0.7739 0.058 Uiso 1 1 calc R . .
H25B H 0.4679 0.4258 0.8175 0.058 Uiso 1 1 calc R . .
H25C H 0.5889 0.4064 0.8503 0.058 Uiso 1 1 calc R . .
C26 C 0.5299(3) 0.5132(2) 0.68772(16) 0.0413(8) Uani 1 1 d . . .
H26A H 0.5359 0.4516 0.6599 0.062 Uiso 1 1 calc R . .
H26B H 0.5638 0.5665 0.6590 0.062 Uiso 1 1 calc R . .
H26C H 0.4518 0.5283 0.6965 0.062 Uiso 1 1 calc R . .
C27 C 0.7744(3) 0.79923(18) 0.88173(14) 0.0304(7) Uani 1 1 d D . .
H27 H 0.8339 0.7688 0.8507 0.037 Uiso 0.470(11) 1 calc PR A 1
H27' H 0.8391 0.7539 0.8772 0.037 Uiso 0.530(11) 1 calc PR A 2
C28 C 0.7621(6) 0.9069(4) 0.8504(4) 0.0264(18) Uiso 0.470(11) 1 d PD A 1
H28A H 0.7521 0.9043 0.7964 0.040 Uiso 0.470(11) 1 calc PR A 1
H28B H 0.8287 0.9447 0.8622 0.040 Uiso 0.470(11) 1 calc PR A 1
H28C H 0.6976 0.9384 0.8732 0.040 Uiso 0.470(11) 1 calc PR A 1
C29 C 0.8185(7) 0.7982(6) 0.9574(3) 0.038(2) Uiso 0.470(11) 1 d PD A 1
H29A H 0.8861 0.8378 0.9594 0.058 Uiso 0.470(11) 1 calc PR A 1
H29B H 0.8354 0.7305 0.9719 0.058 Uiso 0.470(11) 1 calc PR A 1
H29C H 0.7636 0.8257 0.9916 0.058 Uiso 0.470(11) 1 calc PR A 1
C28' C 0.7945(6) 0.8811(5) 0.8319(3) 0.0358(19) Uiso 0.530(11) 1 d PD A 2
H28D H 0.8623 0.9152 0.8469 0.054 Uiso 0.530(11) 1 calc PR A 2
H28E H 0.7320 0.9268 0.8341 0.054 Uiso 0.530(11) 1 calc PR A 2
H28F H 0.8027 0.8566 0.7810 0.054 Uiso 0.530(11) 1 calc PR A 2
C29' C 0.7687(7) 0.8333(5) 0.9657(2) 0.0320(19) Uiso 0.530(11) 1 d PD A 2
H29D H 0.7541 0.7763 0.9975 0.048 Uiso 0.530(11) 1 calc PR A 2
H29E H 0.7092 0.8815 0.9717 0.048 Uiso 0.530(11) 1 calc PR A 2
H29F H 0.8393 0.8632 0.9799 0.048 Uiso 0.530(11) 1 calc PR A 2
C30 C 0.8245(2) 0.81061(19) 0.59402(14) 0.0239(7) Uani 1 1 d . . .
C31 C 0.8299(2) 0.9080(2) 0.61701(15) 0.0304(7) Uani 1 1 d . . .
H31 H 0.7894 0.9283 0.6596 0.037 Uiso 1 1 calc R . .
C32 C 0.8938(3) 0.9759(2) 0.57853(18) 0.0429(9) Uani 1 1 d . . .
H32 H 0.8952 1.0426 0.5939 0.051 Uiso 1 1 calc R . .
C33 C 0.9549(3) 0.9463(3) 0.51817(19) 0.0478(10) Uani 1 1 d . . .
H33 H 0.9988 0.9926 0.4919 0.057 Uiso 1 1 calc R . .
C34 C 0.9525(3) 0.8493(3) 0.49553(18) 0.0446(9) Uani 1 1 d . . .
H34 H 0.9959 0.8287 0.4543 0.054 Uiso 1 1 calc R . .
C35 C 0.8873(2) 0.7824(2) 0.53274(14) 0.0319(7) Uani 1 1 d . . .
H35 H 0.8851 0.7161 0.5163 0.038 Uiso 1 1 calc R . .

loop_
_atom_site_aniso_label
_atom_site_aniso_U_11
_atom_site_aniso_U_22
_atom_site_aniso_U_33
_atom_site_aniso_U_23
_atom_site_aniso_U_13
_atom_site_aniso_U_12
P1 0.0180(4) 0.0296(4) 0.0258(4) 0.0065(3) -0.0018(3) 0.0004(3)
B1 0.0158(18) 0.0145(15) 0.0211(16) -0.0037(13) -0.0016(13) -0.0014(13)
N2 0.0154(12) 0.0169(11) 0.0167(10) 0.0013(9) -0.0007(10) 0.0012(10)
C3 0.0219(16) 0.0166(13) 0.0203(14) 0.0047(11) -0.0012(12) 0.0007(12)
C4 0.0196(17) 0.0220(14) 0.0203(14) 0.0011(11) -0.0039(13) 0.0035(12)
N5 0.0151(13) 0.0188(11) 0.0145(11) -0.0001(9) 0.0010(9) -0.0002(10)
C6 0.0162(15) 0.0180(13) 0.0202(13) 0.0007(11) 0.0023(13) 0.0046(11)
C7 0.0154(15) 0.0157(13) 0.0306(15) 0.0015(12) 0.0004(13) 0.0029(12)
C8 0.0198(17) 0.0246(15) 0.0355(16) 0.0034(13) 0.0080(14) 0.0013(13)
C9 0.0276(19) 0.0300(16) 0.0245(15) 0.0055(13) 0.0095(14) 0.0064(14)
C10 0.0269(18) 0.0273(15) 0.0202(14) -0.0051(12) 0.0021(13) 0.0054(15)
C11 0.0174(16) 0.0188(13) 0.0202(14) 0.0003(11) 0.0007(12) 0.0048(12)
C12 0.0259(17) 0.0279(15) 0.0223(14) -0.0084(12) 0.0015(13) -0.0037(14)
C13 0.027(2) 0.0452(19) 0.0458(18) -0.0064(14) -0.0060(15) -0.0030(16)
C14 0.041(2) 0.0351(17) 0.049(2) 0.0059(15) -0.0068(16) -0.0143(17)
C15 0.0208(17) 0.0221(15) 0.0371(16) -0.0061(13) 0.0005(14) -0.0017(13)
C16 0.047(2) 0.0227(16) 0.062(2) 0.0008(15) -0.0137(18) -0.0064(15)
C17 0.044(2) 0.0292(16) 0.0540(19) -0.0049(14) -0.0193(18) 0.0014(17)
C18 0.0188(15) 0.0170(13) 0.0145(13) 0.0058(11) 0.0027(12) 0.0037(12)
C19 0.0211(16) 0.0175(13) 0.0205(13) 0.0022(11) 0.0006(13) 0.0035(12)
C20 0.036(2) 0.0230(14) 0.0202(14) -0.0005(12) 0.0025(13) 0.0093(15)
C21 0.0209(16) 0.0314(16) 0.0308(16) 0.0122(14) 0.0090(13) 0.0105(15)
C22 0.0189(17) 0.0274(15) 0.0310(15) 0.0091(12) -0.0007(13) -0.0011(14)
C23 0.0199(16) 0.0211(14) 0.0184(13) 0.0063(11) 0.0002(12) 0.0010(13)
C24 0.0195(17) 0.0296(15) 0.0245(15) -0.0018(12) 0.0002(12) -0.0061(14)
C25 0.047(2) 0.0260(16) 0.0426(18) -0.0012(14) 0.0081(16) -0.0043(15)
C26 0.048(2) 0.0379(18) 0.0385(18) -0.0028(15) -0.0085(17) -0.0123(17)
C27 0.0255(16) 0.0233(15) 0.0425(17) -0.0115(12) -0.0030(15) 0.0024(14)
C30 0.0203(17) 0.0287(16) 0.0227(15) 0.0105(12) -0.0066(13) -0.0001(13)
C31 0.0298(18) 0.0363(17) 0.0252(15) 0.0085(13) -0.0105(13) -0.0023(15)
C32 0.041(2) 0.0363(18) 0.051(2) 0.0166(17) -0.0202(18) -0.0097(17)
C33 0.027(2) 0.061(2) 0.055(2) 0.0349(19) -0.0060(18) -0.0084(18)
C34 0.032(2) 0.062(2) 0.0393(19) 0.0248(18) 0.0064(16) 0.0089(18)
C35 0.0260(18) 0.0404(17) 0.0294(16) 0.0142(14) -0.0004(14) 0.0082(16)

loop_
_atom_type_symbol
_atom_type_description
_atom_type_scat_dispersion_real
_atom_type_scat_dispersion_imag
_atom_type_scat_source
C C 0.0033 0.0016 'International Tables Vol C Tables 4.2.6.8 and 6.1.1.4'
H H 0.0000 0.0000 'International Tables Vol C Tables 4.2.6.8 and 6.1.1.4'
B B 0.0013 0.0007 'International Tables Vol C Tables 4.2.6.8 and 6.1.1.4'
N N 0.0061 0.0033 'International Tables Vol C Tables 4.2.6.8 and 6.1.1.4'
P P 0.1023 0.0942 'International Tables Vol C Tables 4.2.6.8 and 6.1.1.4'

loop_
_geom_angle_atom_site_label_1
_geom_angle_atom_site_label_2
_geom_angle_atom_site_label_3
_geom_angle
C30 P1 B1 105.84(12)
C30 P1 H1 98.6(11)
B1 P1 H1 94.4(11)
N5 B1 N2 105.2(2)
N5 B1 P1 127.9(2)
N2 B1 P1 126.2(2)
C3 N2 B1 108.1(2)
C3 N2 C18 123.4(2)
B1 N2 C18 128.2(2)
C4 C3 N2 109.4(2)
C4 C3 H3 125.3
N2 C3 H3 125.3
C3 C4 N5 109.2(2)
C3 C4 H4 125.4
N5 C4 H4 125.4
C4 N5 B1 108.1(2)
C4 N5 C6 123.1(2)
B1 N5 C6 128.4(2)
C7 C6 C11 122.1(2)
C7 C6 N5 119.9(2)
C11 C6 N5 117.9(2)
C8 C7 C6 118.0(2)
C8 C7 C15 120.1(2)
C6 C7 C15 121.9(2)
C9 C8 C7 120.7(3)
C9 C8 H8 119.6
C7 C8 H8 119.6
C10 C9 C8 120.6(3)
C10 C9 H9 119.7
C8 C9 H9 119.7
C9 C10 C11 121.3(3)
C9 C10 H10 119.3
C11 C10 H10 119.3
C10 C11 C6 117.2(2)
C10 C11 C12 120.5(2)
C6 C11 C12 122.3(2)
C11 C12 C13 112.9(2)
C11 C12 C14 110.1(2)
C13 C12 C14 110.4(2)
C11 C12 H12 107.7
C13 C12 H12 107.7
C14 C12 H12 107.7
C12 C13 H13A 109.5
C12 C13 H13B 109.5
H13A C13 H13B 109.5
C12 C13 H13C 109.5
H13A C13 H13C 109.5
H13B C13 H13C 109.5
C12 C14 H14A 109.5
C12 C14 H14B 109.5
H14A C14 H14B 109.5
C12 C14 H14C 109.5
H14A C14 H14C 109.5
H14B C14 H14C 109.5
C16 C15 C17 109.9(2)
C16 C15 C7 112.7(2)
C17 C15 C7 110.5(2)
C16 C15 H15 107.8
C17 C15 H15 107.8
C7 C15 H15 107.8
C15 C16 H16A 109.5
C15 C16 H16B 109.5
H16A C16 H16B 109.5
C15 C16 H16C 109.5
H16A C16 H16C 109.5
H16B C16 H16C 109.5
C15 C17 H17A 109.5
C15 C17 H17B 109.5
H17A C17 H17B 109.5
C15 C17 H17C 109.5
H17A C17 H17C 109.5
H17B C17 H17C 109.5
C19 C18 C23 121.7(2)
C19 C18 N2 119.5(2)
C23 C18 N2 118.8(2)
C20 C19 C18 117.9(2)
C20 C19 C27 120.8(2)
C18 C19 C27 121.3(2)
C21 C20 C19 121.2(2)
C21 C20 H20 119.4
C19 C20 H20 119.4
C20 C21 C22 120.1(3)
C20 C21 H21 119.9
C22 C21 H21 119.9
C21 C22 C23 121.0(3)
C21 C22 H22 119.5
C23 C22 H22 119.5
C22 C23 C18 117.9(2)
C22 C23 C24 120.0(2)
C18 C23 C24 122.1(2)
C26 C24 C25 110.7(2)
C26 C24 C23 111.6(2)
C25 C24 C23 112.3(2)
C26 C24 H24 107.3
C25 C24 H24 107.3
C23 C24 H24 107.3
C24 C25 H25A 109.5
C24 C25 H25B 109.5
H25A C25 H25B 109.5
C24 C25 H25C 109.5
H25A C25 H25C 109.5
H25B C25 H25C 109.5
C24 C26 H26A 109.5
C24 C26 H26B 109.5
H26A C26 H26B 109.5
C24 C26 H26C 109.5
H26A C26 H26C 109.5
H26B C26 H26C 109.5
C28' C27 C29 121.5(4)
C28' C27 C19 115.2(3)
C29 C27 C19 118.8(3)
C28' C27 C28 23.3(3)
C29 C27 C28 112.1(4)
C19 C27 C28 110.5(3)
C28' C27 C29' 111.8(4)
C29 C27 C29' 29.5(3)
C19 C27 C29' 108.3(3)
C28 C27 C29' 93.7(3)
C28' C27 H27 81.5
C29 C27 H27 104.7
C19 C27 H27 104.7
C28 C27 H27 104.7
C29' C27 H27 133.3
C28' C27 H27' 107.0
C29 C27 H27' 77.5
C19 C27 H27' 107.0
C28 C27 H27' 128.2
C29' C27 H27' 107.0
H27 C27 H27' 30.3
C27 C28 H28A 109.5
C27 C28 H28B 109.5
H28A C28 H28B 109.5
C27 C28 H28C 109.5
H28A C28 H28C 109.5
H28B C28 H28C 109.5
C27 C29 H29A 109.5
C27 C29 H29B 109.5
H29A C29 H29B 109.5
C27 C29 H29C 109.5
H29A C29 H29C 109.5
H29B C29 H29C 109.5
C27 C28' H28D 109.5
C27 C28' H28E 109.5
H28D C28' H28E 109.5
C27 C28' H28F 109.5
H28D C28' H28F 109.5
H28E C28' H28F 109.5
C27 C29' H29D 109.5
C27 C29' H29E 109.5
H29D C29' H29E 109.5
C27 C29' H29F 109.5
H29D C29' H29F 109.5
H29E C29' H29F 109.5
C31 C30 C35 118.2(3)
C31 C30 P1 122.5(2)
C35 C30 P1 119.1(2)
C32 C31 C30 120.8(3)
C32 C31 H31 119.6
C30 C31 H31 119.6
C33 C32 C31 119.8(3)
C33 C32 H32 120.1
C31 C32 H32 120.1
C32 C33 C34 120.1(3)
C32 C33 H33 119.9
C34 C33 H33 119.9
C35 C34 C33 120.0(3)
C35 C34 H34 120.0
C33 C34 H34 120.0
C34 C35 C30 121.0(3)
C34 C35 H35 119.5
C30 C35 H35 119.5

loop_
_geom_bond_atom_site_label_1
_geom_bond_atom_site_label_2
_geom_bond_distance
P1 C30 1.836(3)
P1 B1 1.931(3)
P1 H1 1.34(3)
B1 N5 1.418(4)
B1 N2 1.426(3)
N2 C3 1.397(3)
N2 C18 1.430(3)
C3 C4 1.334(4)
C3 H3 0.9500
C4 N5 1.405(3)
C4 H4 0.9500
N5 C6 1.430(3)
C6 C7 1.392(3)
C6 C11 1.407(3)
C7 C8 1.391(4)
C7 C15 1.526(4)
C8 C9 1.378(4)
C8 H8 0.9500
C9 C10 1.365(4)
C9 H9 0.9500
C10 C11 1.395(4)
C10 H10 0.9500
C11 C12 1.511(4)
C12 C13 1.525(4)
C12 C14 1.534(4)
C12 H12 1.0000
C13 H13A 0.9800
C13 H13B 0.9800
C13 H13C 0.9800
C14 H14A 0.9800
C14 H14B 0.9800
C14 H14C 0.9800
C15 C16 1.523(4)
C15 C17 1.524(4)
C15 H15 1.0000
C16 H16A 0.9800
C16 H16B 0.9800
C16 H16C 0.9800
C17 H17A 0.9800
C17 H17B 0.9800
C17 H17C 0.9800
C18 C19 1.397(3)
C18 C23 1.404(4)
C19 C20 1.389(4)
C19 C27 1.511(4)
C20 C21 1.377(4)
C20 H20 0.9500
C21 C22 1.379(4)
C21 H21 0.9500
C22 C23 1.388(4)
C22 H22 0.9500
C23 C24 1.522(4)
C24 C26 1.519(4)
C24 C25 1.520(4)
C24 H24 1.0000
C25 H25A 0.9800
C25 H25B 0.9800
C25 H25C 0.9800
C26 H26A 0.9800
C26 H26B 0.9800
C26 H26C 0.9800
C27 C28' 1.451(5)
C27 C29 1.462(5)
C27 C28 1.577(5)
C27 C29' 1.582(5)
C27 H27 1.0000
C27 H27' 1.0000
C28 H28A 0.9800
C28 H28B 0.9800
C28 H28C 0.9800
C29 H29A 0.9800
C29 H29B 0.9800
C29 H29C 0.9800
C28' H28D 0.9800
C28' H28E 0.9800
C28' H28F 0.9800
C29' H29D 0.9800
C29' H29E 0.9800
C29' H29F 0.9800
C30 C31 1.390(4)
C30 C35 1.392(4)
C31 C32 1.390(4)
C31 H31 0.9500
C32 C33 1.374(5)
C32 H32 0.9500
C33 C34 1.382(5)
C33 H33 0.9500
C34 C35 1.378(4)
C34 H34 0.9500
C35 H35 0.9500

loop_
_geom_torsion_atom_site_label_1
_geom_torsion_atom_site_label_2
_geom_torsion_atom_site_label_3
_geom_torsion_atom_site_label_4
_geom_torsion
C30 P1 B1 N5 -56.1(3)
C30 P1 B1 N2 134.3(2)
N5 B1 N2 C3 0.4(3)
P1 B1 N2 C3 171.93(19)
N5 B1 N2 C18 -172.6(2)
P1 B1 N2 C18 -1.1(4)
B1 N2 C3 C4 -0.2(3)
C18 N2 C3 C4 173.3(2)
N2 C3 C4 N5 -0.1(3)
C3 C4 N5 B1 0.4(3)
C3 C4 N5 C6 -172.5(2)
N2 B1 N5 C4 -0.5(3)
P1 B1 N5 C4 -171.8(2)
N2 B1 N5 C6 171.9(2)
P1 B1 N5 C6 0.6(4)
C4 N5 C6 C7 -83.7(3)
B1 N5 C6 C7 104.9(3)
C4 N5 C6 C11 97.8(3)
B1 N5 C6 C11 -73.6(3)
C11 C6 C7 C8 2.1(4)
N5 C6 C7 C8 -176.4(2)
C11 C6 C7 C15 -177.7(2)
N5 C6 C7 C15 3.8(4)
C6 C7 C8 C9 -0.1(4)
C15 C7 C8 C9 179.7(2)
C7 C8 C9 C10 -1.6(4)
C8 C9 C10 C11 1.3(4)
C9 C10 C11 C6 0.6(4)
C9 C10 C11 C12 -176.5(2)
C7 C6 C11 C10 -2.3(4)
N5 C6 C11 C10 176.1(2)
C7 C6 C11 C12 174.8(2)
N5 C6 C11 C12 -6.8(3)
C10 C11 C12 C13 -47.7(3)
C6 C11 C12 C13 135.3(3)
C10 C11 C12 C14 76.3(3)
C6 C11 C12 C14 -100.8(3)
C8 C7 C15 C16 49.1(3)
C6 C7 C15 C16 -131.1(3)
C8 C7 C15 C17 -74.3(3)
C6 C7 C15 C17 105.5(3)
C3 N2 C18 C19 90.8(3)
B1 N2 C18 C19 -97.2(3)
C3 N2 C18 C23 -89.9(3)
B1 N2 C18 C23 82.2(3)
C23 C18 C19 C20 -3.5(4)
N2 C18 C19 C20 175.8(2)
C23 C18 C19 C27 176.3(2)
N2 C18 C19 C27 -4.4(3)
C18 C19 C20 C21 0.1(4)
C27 C19 C20 C21 -179.7(2)
C19 C20 C21 C22 2.2(4)
C20 C21 C22 C23 -1.2(4)
C21 C22 C23 C18 -2.1(4)
C21 C22 C23 C24 178.3(2)
C19 C18 C23 C22 4.4(3)
N2 C18 C23 C22 -174.9(2)
C19 C18 C23 C24 -175.9(2)
N2 C18 C23 C24 4.7(3)
C22 C23 C24 C26 69.3(3)
C18 C23 C24 C26 -110.3(3)
C22 C23 C24 C25 -55.6(3)
C18 C23 C24 C25 124.7(3)
C20 C19 C27 C28' -87.6(5)
C18 C19 C27 C28' 92.6(5)
C20 C19 C27 C29 68.6(5)
C18 C19 C27 C29 -111.1(5)
C20 C19 C27 C28 -62.9(5)
C18 C19 C27 C28 117.3(4)
C20 C19 C27 C29' 38.4(4)
C18 C19 C27 C29' -141.4(4)
B1 P1 C30 C31 -96.3(2)
B1 P1 C30 C35 89.5(2)
C35 C30 C31 C32 1.8(4)
P1 C30 C31 C32 -172.5(2)
C30 C31 C32 C33 -1.8(4)
C31 C32 C33 C34 0.2(5)
C32 C33 C34 C35 1.2(5)
C33 C34 C35 C30 -1.1(5)
C31 C30 C35 C34 -0.4(4)
P1 C30 C35 C34 174.1(2)
